data_4339756
loop_
_publ_author_name
'Supe\/l, Joanna'
'Abram, Ulrich'
'Hagenbach, Adelheid'
'Seppelt, Konrad'

_publ_section_title
;
 Technetium fluoride trioxide, TcO3F, preparation and properties.
;
_journal_issue 14
_journal_name_full 'Inorganic chemistry'
_journal_page_first 5591
_journal_page_last 5595
_journal_paper_doi 10.1021/ic070333y
_journal_volume 46
_journal_year 2007
_chemical_formula_moiety TcO3F
_chemical_formula_sum 'F O3 Tc'
_chemical_formula_weight 165.00
_chemical_name_common technetiumfluoridetrioxide
_chemical_name_systematic
; 
 technetiumfluoridetrioxide 
;
_space_group_IT_number 14
_symmetry_cell_setting monoclinic
_symmetry_space_group_name_Hall '-P 2ybc'
_symmetry_space_group_name_H-M 'P 1 21/c 1'
_atom_sites_solution_hydrogens geom
_atom_sites_solution_primary direct
_atom_sites_solution_secondary difmap
_audit_creation_method SHELXL-97
_cell_angle_alpha 90.00
_cell_angle_beta 93.212(13)
_cell_angle_gamma 90.00
_cell_formula_units_Z 4
_cell_length_a 5.689(3)
_cell_length_b 5.069(3)
_cell_length_c 9.305(5)
_cell_measurement_temperature 158(2)
_cell_volume 267.9(3)
_computing_structure_refinement 'SHELXL-97 (Sheldrick, 1997)'
_computing_structure_solution 'SHELXS-97 (Sheldrick, 1990)'
_diffrn_ambient_temperature 20
_diffrn_measured_fraction_theta_full 0.932
_diffrn_measured_fraction_theta_max 0.932
_diffrn_measurement_device_type `Bruker-SMART-CCD-Diffractometer`
_diffrn_radiation_monochromator graphite
_diffrn_radiation_source 'fine-focus sealed tube'
_diffrn_radiation_type MoK\a
_diffrn_radiation_wavelength 0.71073
_diffrn_reflns_av_R_equivalents 0.0476
_diffrn_reflns_av_sigmaI/netI 0.0570
_diffrn_reflns_limit_h_max 4
_diffrn_reflns_limit_h_min -7
_diffrn_reflns_limit_k_max 6
_diffrn_reflns_limit_k_min -6
_diffrn_reflns_limit_l_max 11
_diffrn_reflns_limit_l_min -12
_diffrn_reflns_number 1787
_diffrn_reflns_theta_full 28.92
_diffrn_reflns_theta_max 28.92
_diffrn_reflns_theta_min 4.39
_exptl_absorpt_coefficient_mu 5.179
_exptl_absorpt_correction_T_max 1.000000
_exptl_absorpt_correction_T_min 0.424602
_exptl_absorpt_correction_type multi-scan
_exptl_absorpt_process_details SADABS
_exptl_crystal_colour yellow
_exptl_crystal_density_diffrn 4.090
_exptl_crystal_density_method 'not measured'
_exptl_crystal_description plate
_exptl_crystal_F_000 304
_exptl_crystal_size_max 0.2
_exptl_crystal_size_mid 0.2
_exptl_crystal_size_min 0.03
_refine_diff_density_max 3.930
_refine_diff_density_min -3.067
_refine_diff_density_rms 0.491
_refine_ls_extinction_coef 0.003(4)
_refine_ls_extinction_expression Fc^*^=kFc[1+0.001xFc^2^\l^3^/sin(2\q)]^-1/4^
_refine_ls_extinction_method SHELXL
_refine_ls_goodness_of_fit_ref 1.084
_refine_ls_hydrogen_treatment mixed
_refine_ls_matrix_type full
_refine_ls_number_parameters 47
_refine_ls_number_reflns 660
_refine_ls_number_restraints 0
_refine_ls_restrained_S_all 1.084
_refine_ls_R_factor_all 0.0747
_refine_ls_R_factor_gt 0.0613
_refine_ls_shift/su_max 0.000
_refine_ls_shift/su_mean 0.000
_refine_ls_structure_factor_coef Fsqd
_refine_ls_weighting_details 'calc w=1/[\s^2^(Fo^2^)+(0.0535P)^2^+21.2095P] where P=(Fo^2^+2Fc^2^)/3'
_refine_ls_weighting_scheme calc
_refine_ls_wR_factor_gt 0.1514
_refine_ls_wR_factor_ref 0.1578
_reflns_number_gt 547
_reflns_number_total 660
_reflns_threshold_expression >2sigma(I)
_cod_data_source_file ic070333y-file003.cif
_cod_data_source_block tco3f
_cod_original_cell_volume 267.9(2)
_cod_original_sg_symbol_H-M P2(1)/c
_cod_database_code 4339756

loop_
_symmetry_equiv_pos_as_xyz
'x, y, z'
'-x, y+1/2, -z+1/2'
'-x, -y, -z'
'x, -y-1/2, z-1/2'

loop_
_atom_site_label
_atom_site_type_symbol
_atom_site_fract_x
_atom_site_fract_y
_atom_site_fract_z
_atom_site_U_iso_or_equiv
_atom_site_adp_type
_atom_site_occupancy
_atom_site_symmetry_multiplicity
_atom_site_calc_flag
Tc Tc 0.67408(18) 0.0798(2) 0.36186(11) 0.0073(4) Uani 1 1 d
F F 0.3434(13) 0.1374(14) 0.4546(8) 0.0065(14) Uani 1 1 d
O1 O 0.9037(17) -0.093(2) 0.3081(11) 0.0133(19) Uani 1 1 d
O2 O 0.5445(15) 0.2189(17) 0.2062(9) 0.0067(16) Uani 1 1 d
O3 O 0.7938(17) 0.3402(18) 0.4496(11) 0.0112(19) Uani 1 1 d

loop_
_atom_site_aniso_label
_atom_site_aniso_U_11
_atom_site_aniso_U_22
_atom_site_aniso_U_33
_atom_site_aniso_U_23
_atom_site_aniso_U_13
_atom_site_aniso_U_12
Tc 0.0083(6) 0.0041(5) 0.0094(6) -0.0005(4) 0.0003(3) 0.0000(4)
F 0.010(3) 0.007(3) 0.002(3) 0.002(2) -0.001(3) 0.004(3)
O1 0.012(4) 0.009(4) 0.018(5) -0.001(4) -0.004(3) 0.005(4)
O2 0.009(4) 0.004(4) 0.007(4) 0.002(3) 0.002(3) 0.000(3)
O3 0.011(4) 0.006(4) 0.017(5) 0.002(3) 0.002(4) 0.002(3)

loop_
_atom_type_symbol
_atom_type_description
_atom_type_scat_dispersion_real
_atom_type_scat_dispersion_imag
_atom_type_scat_source
O O 0.0106 0.0060 'International Tables Vol C Tables 4.2.6.8 and 6.1.1.4'
F F 0.0171 0.0103 'International Tables Vol C Tables 4.2.6.8 and 6.1.1.4'
Tc Tc -1.4390 0.7593 'International Tables Vol C Tables 4.2.6.8 and 6.1.1.4'

loop_
_geom_angle_atom_site_label_1
_geom_angle_atom_site_label_2
_geom_angle_atom_site_label_3
_geom_angle
_geom_angle_site_symmetry_1
_geom_angle_site_symmetry_3
O1 Tc O3 104.8(5) . .
O1 Tc O2 105.4(5) . .
O3 Tc O2 103.2(4) . .
O1 Tc F 92.5(4) . 3_656
O3 Tc F 93.1(4) . 3_656
O2 Tc F 151.5(4) . 3_656
O1 Tc F 156.0(4) . .
O3 Tc F 92.2(4) . .
O2 Tc F 86.5(3) . .
F Tc F 69.5(3) 3_656 .
O1 Tc O2 85.3(4) . 2_645
O3 Tc O2 165.2(4) . 2_645
O2 Tc O2 84.0(2) . 2_645
F Tc O2 75.4(3) 3_656 2_645
F Tc O2 75.1(3) . 2_645
Tc F Tc 110.5(3) 3_656 .
Tc O2 Tc 139.1(5) . 2_655

loop_
_geom_bond_atom_site_label_1
_geom_bond_atom_site_label_2
_geom_bond_distance
_geom_bond_site_symmetry_2
Tc O1 1.674(10) .
Tc O3 1.677(10) .
Tc O2 1.738(9) .
Tc F 2.039(7) 3_656
Tc F 2.133(7) .
Tc O2 2.282(9) 2_645
F Tc 2.039(7) 3_656
O2 Tc 2.282(9) 2_655
